data_2017770
loop_
_publ_author_name
'Al-Ktaifani, Mahmoud'
'Rukiah, Mwaffak'

_publ_section_title
;
 Poly[\m-bromido-\m-(2,2-dimethylpropane-1,3-diyl
 diisocyanide)-silver(I)]: a powder diffraction study
;
_journal_coeditor_code ER2080
_journal_issue 12
_journal_name_full 'Acta Crystallographica, Section E'
_journal_page_first m1555
_journal_page_last m1556
_journal_paper_doi 10.1107/S1600536810044703
_journal_volume 66
_journal_year 2010
_chemical_formula_iupac '[Ag Br (C7 H10 N2)]'
_chemical_formula_moiety 'C7 H10 Ag Br N2'
_chemical_formula_structural 'Ag (C N C H2(CH3)2C H2 N C)] Br'
_chemical_formula_sum 'C7 H10 Ag Br N2'
_chemical_formula_weight 309.94
_chemical_name_systematic
;
Poly[\m-bromido-\m-(2,2-dimethylpropane-1,3-diyl diisocyanide)-silver(I)]
;
_space_group_IT_number 61
_symmetry_cell_setting orthorhombic
_symmetry_space_group_name_Hall '-P 2ac 2ab'
_symmetry_space_group_name_H-M 'P b c a'
_cell_angle_alpha 90.0
_cell_angle_beta 90.0
_cell_angle_gamma 90.0
_cell_formula_units_Z 8
_cell_length_a 16.24649(13)
_cell_length_b 16.59379(12)
_cell_length_c 7.40433(4)
_cell_measurement_temperature 298
_cell_volume 1996.14(2)
_computing_cell_refinement 'GSAS (Larson & Von Dreele, 2004)'
_computing_data_collection 'WinXPOW (Stoe & Cie, 1999)'
_computing_data_reduction 'WinXPOW (Stoe & Cie, 1999)'
_computing_molecular_graphics 'ORTEP-3 (Farrugia, 1997)'
_computing_publication_material 'publCIF  (Westrip, 2010)'
_computing_structure_refinement 'GSAS (Larson & Von Dreele, 2004)'
_computing_structure_solution 'FOX (Favre-Nicolin & \<Cern\'y, 2002)'
_diffrn_ambient_temperature 298
_diffrn_measurement_device_type 'STOE STADI P Transmission'
_diffrn_radiation_monochromator 'Ge 111'
_diffrn_radiation_type 'Cu K\a~1~'
_diffrn_radiation_wavelength 1.5406
_exptl_absorpt_coefficient_mu 20.432
_exptl_absorpt_correction_T_max 0.19196
_exptl_absorpt_correction_T_min 0.13846
_exptl_absorpt_correction_type cylinder
_exptl_absorpt_process_details
;
function for a flat plate sample in transmission geometry
absorption correction 'GSAS (Larson & Von Dreele, 2004)'
;
_exptl_crystal_density_diffrn 2.063
_exptl_crystal_F_000 1184.0
_pd_calc_method 'Rietveld Refinement'
_pd_char_colour White
_pd_char_particle_morphology 'fine powder visual estimate'
_pd_instr_dist_mono/spec 130
_pd_instr_dist_spec/detc 220
_pd_instr_dist_src/mono 260
_pd_instr_location
;
Chemistry Department
 Atomic Energy Commission
 Damascus
 P.O.Box 6091
 Syrian Arab Republic
;
_pd_meas_2theta_range_inc 0.02
_pd_meas_2theta_range_max 89.98
_pd_meas_2theta_range_min 5.0
_pd_meas_number_of_points 4250
_pd_meas_scan_method step
_pd_phase_name AgBrDis
_pd_prep_pressure 101.3
_pd_prep_temperature 298
_pd_proc_2theta_range_inc 0.02
_pd_proc_2theta_range_max 89.95002
_pd_proc_2theta_range_min 4.97002
_pd_proc_info_data_reduction none
_pd_proc_info_datetime 2010-03-14T09:25:34
_pd_proc_info_excluded_regions ' none'
_pd_proc_ls_background_function
;   GSAS Background function number 1 with 20 terms.
 Shifted Chebyshev function of 1st kind
      1:    1519.26     2:   -1446.56     3:    737.807     4:   -254.400
      5:    19.2069     6:    34.2759     7:   -57.6962     8:    44.0465
      9:    4.23667    10:    15.2262    11:   -36.4418    12:    19.8416
     13:    11.6080    14:   -21.7772    15:    7.42188    16:    2.13196
     17:   -8.09916    18:    10.4475    19:   -3.62142    20:    2.86699
;
_pd_proc_ls_pref_orient_corr 'Spherical harmonics function'
_pd_proc_ls_prof_R_factor 0.0198
_pd_proc_ls_prof_wR_expected 0.0214
_pd_proc_ls_prof_wR_factor 0.0270
_pd_proc_number_of_points 4250
_pd_proc_wavelength 1.54060
_pd_spec_mounting '  drifted powder between two Mylar foils'
_pd_spec_mount_mode transmission
_pd_spec_shape flat_sheet
_pd_spec_size_axial 7.0
_pd_spec_size_equat 7.0
_refine_diff_density_max 0.207
_refine_diff_density_min -0.180
_refine_ls_goodness_of_fit_all 1.28
_refine_ls_hydrogen_treatment constr
_refine_ls_matrix_type full
_refine_ls_number_parameters 172
_refine_ls_number_restraints 40
_refine_ls_shift/su_max 0.02
_refine_ls_shift/su_mean 0.00
_reflns_number_total 824
_cod_data_source_file er2080.cif
_cod_data_source_block I
_cod_database_code 2017770

loop_
_symmetry_equiv_pos_site_id
_symmetry_equiv_pos_as_xyz
1 +x,+y,+z
2 -x+1/2,+y+1/2,+z
3 +x,-y+1/2,+z+1/2
4 -x+1/2,-y,+z+1/2
-1 -x,-y,-z
-2 +x+1/2,-y+1/2,-z
-3 -x,+y+1/2,-z+1/2
-4 +x+1/2,+y,-z+1/2

loop_
_atom_site_aniso_label
_atom_site_aniso_U_11
_atom_site_aniso_U_22
_atom_site_aniso_U_33
_atom_site_aniso_U_12
_atom_site_aniso_U_13
_atom_site_aniso_U_23
Ag1 0.0490(14) 0.0637(13) 0.0660(12) 0.0106(10) 0.0053(16) -0.0066(11)
Br1 0.079(2) 0.0452(15) 0.0560(16) 0.0074(12) -0.011(2) 0.0034(14)

loop_
_atom_site_type_symbol
_atom_site_label
_atom_site_fract_x
_atom_site_fract_y
_atom_site_fract_z
_atom_site_U_iso_or_equiv
_atom_site_thermal_displace_type
_atom_site_occupancy
Ag Ag1 0.38967(9) 0.80095(7) 0.4117(2) 0.05958 Uani 1.0
Br Br1 0.30684(11) 0.82642(9) 0.0900(3) 0.06015 Uani 1.0
C C1 0.5098(7) 0.7575(9) 0.344(2) 0.057(2) Uiso 1.0
C C2 0.6370(3) 0.6752(3) 0.2513(6) 0.057(2) Uiso 1.0
C C3 0.6320(4) 0.5873(3) 0.3162(7) 0.057(2) Uiso 1.0
C C4 0.5598(2) 0.5488(2) 0.2127(5) 0.057(2) Uiso 1.0
C C5 0.6150(2) 0.5772(2) 0.5193(5) 0.057(2) Uiso 1.0
C C6 0.7112(3) 0.5453(3) 0.2551(6) 0.057(2) Uiso 1.0
C C7 0.8331(7) 0.6053(8) 0.4282(19) 0.057(2) Uiso 1.0
N N1 0.5660(5) 0.7181(6) 0.3133(11) 0.044(3) Uiso 1.0
N N2 0.7802(6) 0.5754(5) 0.3512(12) 0.044(3) Uiso 1.0
H H2a 0.68677 0.70043 0.30004 0.1 Uiso 1.0
H H2b 0.63872 0.67661 0.11895 0.1 Uiso 1.0
H H6a 0.70639 0.48721 0.27692 0.1 Uiso 1.0
H H6b 0.71937 0.55477 0.12573 0.1 Uiso 1.0
H H4a 0.57835 0.53189 0.09379 0.1 Uiso 1.0
H H4b 0.53985 0.50232 0.2793 0.1 Uiso 1.0
H H4c 0.51576 0.5878 0.19985 0.1 Uiso 1.0
H H5a 0.6622 0.596 0.58768 0.1 Uiso 1.0
H H5b 0.56685 0.60861 0.5522 0.1 Uiso 1.0
H H5c 0.60499 0.52086 0.54582 0.1 Uiso 1.0

loop_
_atom_type_symbol
_atom_type_scat_dispersion_real
_atom_type_scat_dispersion_imag
_atom_type_scat_source
Ag 0.000 0.000 International_Tables_Vol_C
Br 0.000 0.000 International_Tables_Vol_C
C 0.000 0.000 International_Tables_Vol_C
N 0.000 0.000 International_Tables_Vol_C
H 0.000 0.000 International_Tables_Vol_C

loop_
_geom_angle_atom_site_label_1
_geom_angle_atom_site_label_2
_geom_angle_atom_site_label_3
_geom_angle_site_symmetry_1
_geom_angle_site_symmetry_2
_geom_angle_site_symmetry_3
_geom_angle
_geom_angle_publ_flag
Br1 Ag1 Br1 1_555 . 3_565 106.50(7) y
Br1 Ag1 C1 1_555 . 1_555 107.1(4) y
Br1 Ag1 C7 1_555 . -2_576 98.9(4) y
Br1 Ag1 C1 3_565 . 1_555 106.9(4) y
Br1 Ag1 C7 3_565 . -2_576 94.6(4) y
C1 Ag1 C7 1_555 . -2_576 139.3(6) y
Ag1 Br1 Ag1 1_555 . 3_564 93.22(6) y
Ag1 C1 N1 1_555 . 1_555 164.9(14) ?
C3 C2 N1 1_555 . 1_555 109.2(6) ?
C3 C2 H2a 1_555 . 1_555 109.5 ?
C3 C2 H2b 1_555 . 1_555 109.7 ?
N1 C2 H2a 1_555 . 1_555 109.5 ?
N1 C2 H2b 1_555 . 1_555 109.4 ?
H2a C2 H2b 1_555 . 1_555 109.5 ?
C2 C3 C4 1_555 . 1_555 106.1(4) ?
C2 C3 C5 1_555 . 1_555 114.7(4) ?
C2 C3 C6 1_555 . 1_555 107.1(4) ?
C4 C3 C5 1_555 . 1_555 107.8(4) ?
C4 C3 C6 1_555 . 1_555 107.7(4) ?
C5 C3 C6 1_555 . 1_555 113.0(4) ?
C3 C4 H4a 1_555 . 1_555 109.6 ?
C3 C4 H4b 1_555 . 1_555 109.3 ?
C3 C4 H4c 1_555 . 1_555 109.5 ?
H4a C4 H4b 1_555 . 1_555 109.5 ?
H4a C4 H4c 1_555 . 1_555 109.4 ?
H4b C4 H4c 1_555 . 1_555 109.4 ?
C3 C5 H5a 1_555 . 1_555 109.4 ?
C3 C5 H5b 1_555 . 1_555 109.4 ?
C3 C5 H5c 1_555 . 1_555 109.4 ?
H5a C5 H5b 1_555 . 1_555 109.5 ?
H5a C5 H5c 1_555 . 1_555 109.5 ?
H5b C5 H5c 1_555 . 1_555 109.5 ?
C3 C6 N2 1_555 . 1_555 110.8(6) ?
C3 C6 H6a 1_555 . 1_555 109.3 ?
C3 C6 H6b 1_555 . 1_555 109.2 ?
N2 C6 H6a 1_555 . 1_555 109.1 ?
N2 C6 H6b 1_555 . 1_555 109.1 ?
H6a C6 H6b 1_555 . 1_555 109.3 ?
Ag1 C7 N2 -2_676 . 1_555 154.8(13) ?
C1 N1 C2 1_555 . 1_555 171.9(13) ?
C6 N2 C7 1_555 . 1_555 174.9(13) ?

loop_
_geom_bond_atom_site_label_1
_geom_bond_atom_site_label_2
_geom_bond_site_symmetry_1
_geom_bond_site_symmetry_2
_geom_bond_distance
_geom_bond_publ_flag
Ag1 Br1 . 1_555 2.7680(19) y
Ag1 Br1 . 3_565 2.832(2) y
Ag1 C1 . 1_555 2.140(9) y
Ag1 C7 . -2_466 2.162(10) y
Br1 Ag1 . 1_555 2.7680(19) ?
Br1 Ag1 . 3_564 2.832(2) ?
C1 N1 . 1_555 1.146(16) ?
C2 C3 . 1_555 1.538(5) ?
C2 N1 . 1_555 1.431(5) ?
C2 H2a . 1_555 0.98 ?
C2 H2b . 1_555 0.98 ?
C3 C4 . 1_555 1.540(5) ?
C3 C5 . 1_555 1.538(5) ?
C3 C6 . 1_555 1.533(5) ?
C4 H4a . 1_555 0.97 ?
C4 H4b . 1_555 0.97 ?
C4 H4c . 1_555 0.97 ?
C5 H5a . 1_555 0.97 ?
C5 H5b . 1_555 0.97 ?
C5 H5c . 1_555 0.97 ?
C6 H6a . 1_555 0.98 ?
C6 H6b . 1_555 0.98 ?
C7 Ag1 . -2_566 2.162(10) ?
C7 N2 . 1_555 1.144(16) ?

loop_
_geom_hbond_atom_site_label_D
_geom_hbond_atom_site_label_H
_geom_hbond_atom_site_label_A
_geom_hbond_site_symmetry_D
_geom_hbond_site_symmetry_H
_geom_hbond_site_symmetry_A
_geom_hbond_distance_DH
_geom_hbond_distance_HA
_geom_hbond_distance_DA
_geom_hbond_angle_DHA
_geom_hbond_publ_flag
C2 H2A N2 . . . 0.98 2.60 2.950(17) 101.0 ?
C4 H4C N1 . . . 0.97 2.45 2.908(18) 108.0 ?
C5 H5A N2 . . . 0.97 2.62 2.959(18) 101.0 ?
C5 H5B N1 . . . 0.97 2.53 2.903(16) 103.0 ?
C6 H6A Br1 . . -2_565 0.98 2.85 3.820(13) 169.0 ?
C6 H6B Br1 . . -3_645 0.98 2.91 3.671(13) 136.0 ?

loop_
_geom_torsion_atom_site_label_1
_geom_torsion_atom_site_label_2
_geom_torsion_atom_site_label_3
_geom_torsion_atom_site_label_4
_geom_torsion_site_symmetry_1
_geom_torsion_site_symmetry_2
_geom_torsion_site_symmetry_3
_geom_torsion_site_symmetry_4
_geom_torsion
_geom_torsion_publ_flag
C1 Ag1 Br1 Ag1 . 1_555 1_555 3_564 31.9(5) ?
C7 Ag1 Br1 Ag1 -2_466 1_555 1_555 3_564 -179.7(4) ?
Br1 Ag1 Br1 Ag1 3_565 1_555 1_555 3_564 -82.21(8) ?
Br1 Ag1 C7 N2 . 1_555 -2_466 -2_466 70(3) ?
C1 Ag1 C7 N2 . 1_555 -2_466 -2_466 -160(3) ?
Br1 Ag1 Br1 Ag1 . 1_555 3_565 3_565 -168.31(7) ?
C1 Ag1 Br1 Ag1 . 1_555 3_565 3_565 77.5(4) ?
N1 C2 C3 C4 . 1_555 1_555 1_555 68.0(13) ?
N1 C2 C3 C5 . 1_555 1_555 1_555 -50.8(14) ?
N1 C2 C3 C6 . 1_555 1_555 1_555 -177.1(10) ?
C2 C3 C6 N2 . 1_555 1_555 1_555 68.7(13) ?
C4 C3 C6 N2 . 1_555 1_555 1_555 -177.4(10) ?
C5 C3 C6 N2 . 1_555 1_555 1_555 -58.6(14) ?
